data_7222940
loop_
_publ_author_name
'Arlt, J.'
'Jansen, M.'

_publ_section_title
;
 Einkristallzuechtung und Roentgenstrukturanalyse der Fluoridcarbonate
 K3CO3F und Rb3CO3F
;
_journal_name_full
;
Zeitschrift fuer Naturforschung, Teil B. Anorganische Chemie, Organische 
Chemie (42,1987-)
;
_journal_page_first 943
_journal_page_last 946
_journal_volume 45
_journal_year 1990
_chemical_formula_sum 'C F K3 O3'
_chemical_name_systematic 'K3 F (C O3)'
_space_group_IT_number 167
_symmetry_space_group_name_Hall '-R 3 2"c'
_symmetry_space_group_name_H-M 'R -3 c :H'
_cell_angle_alpha 90
_cell_angle_beta 90
_cell_angle_gamma 120
_cell_formula_units_Z 6
_cell_length_a 7.4181
_cell_length_b 7.4181
_cell_length_c 16.3918
_cell_volume 781.165
_citation_journal_id_ASTM ZNBSEN
_cod_data_source_file Arlt_ZNBSEN_1990_1309.cif
_cod_data_source_block C1F1K3O3
_cod_original_cell_volume 781.1647
_cod_original_formula_sum 'C1 F1 K3 O3'
_cod_database_code 7222940

loop_
_symmetry_equiv_pos_as_xyz
x,y,z
-y,x-y,z
-x+y,-x,z
y,x,-z+1/2
-x,-x+y,-z+1/2
x-y,-y,-z+1/2
-x,-y,-z
y,-x+y,-z
x-y,x,-z
-y,-x,z-1/2
x,x-y,z-1/2
-x+y,y,z-1/2
x+2/3,y+1/3,z+1/3
-y+2/3,x-y+1/3,z+1/3
-x+y+2/3,-x+1/3,z+1/3
y+2/3,x+1/3,-z+5/6
-x+2/3,-x+y+1/3,-z+5/6
x-y+2/3,-y+1/3,-z+5/6
-x+2/3,-y+1/3,-z+1/3
y+2/3,-x+y+1/3,-z+1/3
x-y+2/3,x+1/3,-z+1/3
-y+2/3,-x+1/3,z-1/6
x+2/3,x-y+1/3,z-1/6
-x+y+2/3,y+1/3,z-1/6
x+1/3,y+2/3,z+2/3
-y+1/3,x-y+2/3,z+2/3
-x+y+1/3,-x+2/3,z+2/3
y+1/3,x+2/3,-z+7/6
-x+1/3,-x+y+2/3,-z+7/6
x-y+1/3,-y+2/3,-z+7/6
-x+1/3,-y+2/3,-z+2/3
y+1/3,-x+y+2/3,-z+2/3
x-y+1/3,x+2/3,-z+2/3
-y+1/3,-x+2/3,z+1/6
x+1/3,x-y+2/3,z+1/6
-x+y+1/3,y+2/3,z+1/6

loop_
_atom_site_label
_atom_site_type_symbol
_atom_site_fract_x
_atom_site_fract_y
_atom_site_fract_z
_atom_site_occupancy
_atom_site_U_iso_or_equiv
O1 O-2 0.1737 0.1737 0.75 1 0.0
F1 F-1 0 0 0 1 0.0
K1 K+1 0.5669 0.5669 0.75 1 0.0
C1 C+4 0 0 0.75 1 0.0
